data_7248706
loop_
_publ_author_name
'Li, Zhonghua'
'Jia, Shengzhe'
'Wu, Songgu'
'Gong, Junbo'

_publ_section_title
;
 Influence of the substituent in the benzene ring on the structure and
 properties of two isostructural crystals
;
_journal_issue 23
_journal_name_full CrystEngComm
_journal_page_first 3021
_journal_page_last 3025
_journal_paper_doi 10.1039/D4CE00163J
_journal_volume 26
_journal_year 2024
_chemical_formula_moiety 'C9 H11 N O2'
_chemical_formula_sum 'C9 H11 N O2'
_chemical_formula_weight 165.19
_chemical_name_systematic 'Methyl 2-amino-5-methylbenzoate'
_space_group_crystal_system trigonal
_space_group_IT_number 148
_space_group_name_Hall '-R 3'
_space_group_name_H-M_alt 'R -3 :H'
_atom_sites_solution_hydrogens mixed
_atom_sites_solution_primary dual
_audit_creation_date 2021-11-24
_audit_creation_method
;
Olex2 1.2
(compiled 2018.05.29 svn.r3508 for OlexSys, GUI svn.r5506)
;
_audit_update_record
;
2022-10-31 deposited with the CCDC.	2024-05-10 downloaded from the CCDC.
;
_cell_angle_alpha 90
_cell_angle_beta 90
_cell_angle_gamma 120
_cell_formula_units_Z 18
_cell_length_a 27.6948(15)
_cell_length_b 27.6948(15)
_cell_length_c 5.9072(4)
_cell_measurement_reflns_used 5074
_cell_measurement_temperature 113.15
_cell_measurement_theta_max 32.2230
_cell_measurement_theta_min 2.5210
_cell_volume 3923.8(4)
_computing_cell_refinement 'CrysAlisPro 1.171.39.46 (Rigaku OD, 2018)'
_computing_data_collection 'CrysAlisPro 1.171.39.46 (Rigaku OD, 2018)'
_computing_data_reduction 'CrysAlisPro 1.171.39.46 (Rigaku OD, 2018)'
_computing_molecular_graphics 'Olex2 (Dolomanov et al., 2009)'
_computing_publication_material 'Olex2 (Dolomanov et al., 2009)'
_computing_structure_refinement 'ShelXL (Sheldrick, 2015)'
_computing_structure_solution 'ShelXT (Sheldrick, 2015)'
_diffrn_ambient_temperature 113.15
_diffrn_detector 'CCD plate'
_diffrn_measured_fraction_theta_full 0.999
_diffrn_measured_fraction_theta_max 0.999
_diffrn_measurement_details
;
List of Runs (angles in degrees, time in seconds):

  # Type    Start    End  Width  t~exp~   \w     \q     \k     \f   Frames
#--------------------------------------------------------------------------
  1  \w   -115.00  65.00   0.25    8.00    --  -25.00  45.00   0.00  720
  2  \w   -115.00  35.00   0.25    8.00    --  -25.00  45.00  90.00  600
  3  \w   -115.00  10.00   0.25    8.00    --  -25.00  45.00 180.00  500
;
_diffrn_measurement_device 'abstract diffractometer'
_diffrn_measurement_device_type 'Rigaku Saturn 70'
_diffrn_measurement_method '\w scans'
_diffrn_orient_matrix_type 'CrysAlisPro convention (1999,Acta A55,543-557)'
_diffrn_orient_matrix_UB_11 0.0196272000
_diffrn_orient_matrix_UB_12 -0.0093005000
_diffrn_orient_matrix_UB_13 -0.0065225000
_diffrn_orient_matrix_UB_21 -0.0220980000
_diffrn_orient_matrix_UB_22 -0.0279613000
_diffrn_orient_matrix_UB_23 -0.0074630000
_diffrn_orient_matrix_UB_31 0.0003531000
_diffrn_orient_matrix_UB_32 0.0022781000
_diffrn_orient_matrix_UB_33 -0.1197406000
_diffrn_radiation_monochromator graphite
_diffrn_radiation_probe x-ray
_diffrn_radiation_type MoK\a
_diffrn_radiation_wavelength 0.71073
_diffrn_reflns_av_R_equivalents 0.0701
_diffrn_reflns_av_unetI/netI 0.0436
_diffrn_reflns_Laue_measured_fraction_full 0.999
_diffrn_reflns_Laue_measured_fraction_max 0.999
_diffrn_reflns_limit_h_max 36
_diffrn_reflns_limit_h_min -36
_diffrn_reflns_limit_k_max 36
_diffrn_reflns_limit_k_min -36
_diffrn_reflns_limit_l_max 7
_diffrn_reflns_limit_l_min -7
_diffrn_reflns_number 13491
_diffrn_reflns_point_group_measured_fraction_full 0.999
_diffrn_reflns_point_group_measured_fraction_max 0.999
_diffrn_reflns_theta_full 25.242
_diffrn_reflns_theta_max 27.833
_diffrn_reflns_theta_min 2.548
_diffrn_source 'fine-focus sealed X-ray tube'
_diffrn_source_type 'Enhance (Mo) X-ray Source'
_exptl_absorpt_coefficient_mu 0.089
_exptl_absorpt_correction_T_max 1.00000
_exptl_absorpt_correction_T_min 0.47183
_exptl_absorpt_correction_type multi-scan
_exptl_absorpt_process_details
;
CrysAlisPro 1.171.39.46 (Rigaku Oxford Diffraction, 2018)
Empirical absorption correction using spherical harmonics,
 implemented in SCALE3 ABSPACK scaling algorithm.
;
_exptl_crystal_colour colourless
_exptl_crystal_colour_primary colourless
_exptl_crystal_density_diffrn 1.258
_exptl_crystal_description needle
_exptl_crystal_F_000 1584
_exptl_crystal_size_max 0.36
_exptl_crystal_size_mid 0.08
_exptl_crystal_size_min 0.06
_refine_diff_density_max 0.251
_refine_diff_density_min -0.168
_refine_diff_density_rms 0.043
_refine_ls_extinction_coef 0.0019(4)
_refine_ls_extinction_expression Fc^*^=kFc[1+0.001xFc^2^\l^3^/sin(2\q)]^-1/4^
_refine_ls_extinction_method 'SHELXL-2018/3 (Sheldrick 2018)'
_refine_ls_goodness_of_fit_ref 1.044
_refine_ls_hydrogen_treatment mixed
_refine_ls_matrix_type full
_refine_ls_number_parameters 120
_refine_ls_number_reflns 2082
_refine_ls_number_restraints 0
_refine_ls_restrained_S_all 1.044
_refine_ls_R_factor_all 0.0778
_refine_ls_R_factor_gt 0.0522
_refine_ls_shift/su_max 0.000
_refine_ls_shift/su_mean 0.000
_refine_ls_structure_factor_coef Fsqd
_refine_ls_weighting_details 'w=1/[\s^2^(Fo^2^)+(0.0525P)^2^+2.8058P] where P=(Fo^2^+2Fc^2^)/3'
_refine_ls_weighting_scheme calc
_refine_ls_wR_factor_gt 0.1140
_refine_ls_wR_factor_ref 0.1302
_reflns_Friedel_coverage 0.000
_reflns_number_gt 1500
_reflns_number_total 2082
_reflns_threshold_expression 'I > 2\s(I)'
_cod_data_source_file d4ce00163j2.cif
_cod_data_source_block r20211122b
_cod_depositor_comments 'Adding full bibliography for 7248705--7248706.cif.'
_cod_original_cell_volume 3923.8(5)
_cod_original_sg_symbol_H-M 'R -3'
_cod_database_code 7248706
_shelx_shelxl_version_number 2018/3
_shelx_space_group_comment
;
The symmetry employed for this shelxl refinement is uniquely defined
by the following loop, which should always be used as a source of
symmetry information in preference to the above space-group names.
They are only intended as comments.
;
_reflns_odcompleteness_completeness 94.19
_reflns_odcompleteness_iscentric 1
_reflns_odcompleteness_theta 32.90
_olex2_refinement_description
;
1. Fixed Uiso
 At 1.2 times of:
  All C(H) groups
 At 1.5 times of:
  All C(H,H,H) groups
2.a Aromatic/amide H refined with riding coordinates:
 C3(H3), C4(H4), C6(H6)
2.b Idealised Me refined as rotating group:
 C8(H8A,H8B,H8C), C9(H9A,H9B,H9C)
;
_olex2_submission_special_instructions 'No special instructions were received'
_oxdiff_exptl_absorpt_empirical_details
;
Empirical correction (ABSPACK) includes:
- Absorption correction using spherical harmonics
- Frame scaling
- Detector area scaling
;
_oxdiff_exptl_absorpt_empirical_full_max 1.433
_oxdiff_exptl_absorpt_empirical_full_min 0.725

loop_
_space_group_symop_operation_xyz
'x, y, z'
'-y, x-y, z'
'-x+y, -x, z'
'x+2/3, y+1/3, z+1/3'
'-y+2/3, x-y+1/3, z+1/3'
'-x+y+2/3, -x+1/3, z+1/3'
'x+1/3, y+2/3, z+2/3'
'-y+1/3, x-y+2/3, z+2/3'
'-x+y+1/3, -x+2/3, z+2/3'
'-x, -y, -z'
'y, -x+y, -z'
'x-y, x, -z'
'-x+2/3, -y+1/3, -z+1/3'
'y+2/3, -x+y+1/3, -z+1/3'
'x-y+2/3, x+1/3, -z+1/3'
'-x+1/3, -y+2/3, -z+2/3'
'y+1/3, -x+y+2/3, -z+2/3'
'x-y+1/3, x+2/3, -z+2/3'

loop_
_atom_site_label
_atom_site_type_symbol
_atom_site_fract_x
_atom_site_fract_y
_atom_site_fract_z
_atom_site_U_iso_or_equiv
_atom_site_adp_type
_atom_site_occupancy
_atom_site_site_symmetry_order
_atom_site_calc_flag
_atom_site_refinement_flags_posn
_atom_site_refinement_flags_adp
_atom_site_refinement_flags_occupancy
_atom_site_disorder_assembly
_atom_site_disorder_group
O1 O 0.42838(5) 0.39097(5) 0.3960(2) 0.0382(3) Uani 1 1 d . . . . .
O2 O 0.52088(5) 0.44266(5) 0.4167(2) 0.0362(3) Uani 1 1 d . . . . .
N1 N 0.37522(7) 0.31054(7) 0.7086(3) 0.0397(4) Uani 1 1 d . . . . .
H1A H 0.3466(9) 0.2855(9) 0.785(3) 0.043(6) Uiso 1 1 d . . . . .
H1B H 0.3712(9) 0.3244(9) 0.582(4) 0.052(7) Uiso 1 1 d . . . . .
C1 C 0.47594(7) 0.37276(6) 0.6890(3) 0.0279(4) Uani 1 1 d . . . . .
C2 C 0.42741(7) 0.33041(6) 0.7922(3) 0.0291(4) Uani 1 1 d . . . . .
C3 C 0.43428(7) 0.30777(7) 0.9936(3) 0.0333(4) Uani 1 1 d . . . . .
H3 H 0.402284 0.279573 1.069172 0.040 Uiso 1 1 calc R . . . .
C4 C 0.48573(7) 0.32520(7) 1.0838(3) 0.0338(4) Uani 1 1 d . . . . .
H4 H 0.488547 0.308941 1.221123 0.041 Uiso 1 1 calc R . . . .
C5 C 0.53424(7) 0.36608(7) 0.9807(3) 0.0335(4) Uani 1 1 d . . . . .
C6 C 0.52823(7) 0.38916(7) 0.7846(3) 0.0305(4) Uani 1 1 d . . . . .
H6 H 0.560679 0.417248 0.711088 0.037 Uiso 1 1 calc R . . . .
C7 C 0.47175(7) 0.40141(6) 0.4892(3) 0.0296(4) Uani 1 1 d . . . . .
C8 C 0.51888(9) 0.47345(8) 0.2243(3) 0.0433(5) Uani 1 1 d . . . . .
H8A H 0.502093 0.448100 0.095587 0.065 Uiso 1 1 calc GR . . . .
H8B H 0.556787 0.502552 0.184642 0.065 Uiso 1 1 calc GR . . . .
H8C H 0.496398 0.490668 0.261491 0.065 Uiso 1 1 calc GR . . . .
C9 C 0.59050(8) 0.38391(9) 1.0814(4) 0.0491(5) Uani 1 1 d . . . . .
H9A H 0.600943 0.355609 1.049390 0.074 Uiso 1 1 calc GR . . . .
H9B H 0.589062 0.388185 1.245494 0.074 Uiso 1 1 calc GR . . . .
H9C H 0.618199 0.419568 1.014879 0.074 Uiso 1 1 calc GR . . . .

loop_
_atom_site_aniso_label
_atom_site_aniso_U_11
_atom_site_aniso_U_22
_atom_site_aniso_U_33
_atom_site_aniso_U_23
_atom_site_aniso_U_13
_atom_site_aniso_U_12
O1 0.0383(7) 0.0418(7) 0.0389(7) 0.0040(6) -0.0044(6) 0.0234(6)
O2 0.0394(7) 0.0327(6) 0.0324(7) 0.0079(5) 0.0005(5) 0.0149(5)
N1 0.0294(8) 0.0440(9) 0.0413(10) 0.0082(8) 0.0000(7) 0.0151(7)
C1 0.0325(8) 0.0244(8) 0.0286(9) -0.0017(6) 0.0001(7) 0.0154(7)
C2 0.0315(8) 0.0276(8) 0.0305(9) -0.0022(7) 0.0007(7) 0.0166(7)
C3 0.0354(9) 0.0297(9) 0.0344(10) 0.0039(7) 0.0043(7) 0.0159(7)
C4 0.0438(10) 0.0323(9) 0.0293(9) 0.0027(7) -0.0017(7) 0.0221(8)
C5 0.0368(9) 0.0306(9) 0.0342(10) -0.0021(7) -0.0046(7) 0.0176(8)
C6 0.0319(9) 0.0254(8) 0.0323(9) 0.0004(7) 0.0002(7) 0.0130(7)
C7 0.0342(9) 0.0270(8) 0.0297(9) -0.0021(7) -0.0001(7) 0.0168(7)
C8 0.0554(12) 0.0392(10) 0.0359(11) 0.0125(8) 0.0056(9) 0.0242(9)
C9 0.0421(11) 0.0500(11) 0.0516(13) 0.0044(10) -0.0116(9) 0.0203(9)

loop_
_atom_type_symbol
_atom_type_description
_atom_type_scat_dispersion_real
_atom_type_scat_dispersion_imag
_atom_type_scat_source
C C 0.0033 0.0016 'International Tables Vol C Tables 4.2.6.8 and 6.1.1.4'
H H 0.0000 0.0000 'International Tables Vol C Tables 4.2.6.8 and 6.1.1.4'
N N 0.0061 0.0033 'International Tables Vol C Tables 4.2.6.8 and 6.1.1.4'
O O 0.0106 0.0060 'International Tables Vol C Tables 4.2.6.8 and 6.1.1.4'

loop_
_geom_angle_atom_site_label_1
_geom_angle_atom_site_label_2
_geom_angle_atom_site_label_3
_geom_angle
_geom_angle_site_symmetry_1
_geom_angle_site_symmetry_3
_geom_angle_publ_flag
C7 O2 C8 115.81(14) . . ?
H1A N1 H1B 122.0(19) . . ?
C2 N1 H1A 119.5(13) . . ?
C2 N1 H1B 118.5(14) . . ?
C2 C1 C7 120.12(15) . . ?
C6 C1 C2 119.81(15) . . ?
C6 C1 C7 120.01(15) . . ?
N1 C2 C1 124.11(16) . . ?
N1 C2 C3 118.87(16) . . ?
C3 C2 C1 117.02(15) . . ?
C2 C3 H3 119.2 . . ?
C4 C3 C2 121.66(16) . . ?
C4 C3 H3 119.2 . . ?
C3 C4 H4 119.0 . . ?
C3 C4 C5 122.00(16) . . ?
C5 C4 H4 119.0 . . ?
C4 C5 C9 121.00(16) . . ?
C6 C5 C4 117.10(16) . . ?
C6 C5 C9 121.90(16) . . ?
C1 C6 H6 118.8 . . ?
C5 C6 C1 122.37(16) . . ?
C5 C6 H6 118.8 . . ?
O1 C7 O2 121.35(15) . . ?
O1 C7 C1 125.02(15) . . ?
O2 C7 C1 113.60(14) . . ?
O2 C8 H8A 109.5 . . ?
O2 C8 H8B 109.5 . . ?
O2 C8 H8C 109.5 . . ?
H8A C8 H8B 109.5 . . ?
H8A C8 H8C 109.5 . . ?
H8B C8 H8C 109.5 . . ?
C5 C9 H9A 109.5 . . ?
C5 C9 H9B 109.5 . . ?
C5 C9 H9C 109.5 . . ?
H9A C9 H9B 109.5 . . ?
H9A C9 H9C 109.5 . . ?
H9B C9 H9C 109.5 . . ?

loop_
_geom_bond_atom_site_label_1
_geom_bond_atom_site_label_2
_geom_bond_distance
_geom_bond_site_symmetry_2
_geom_bond_publ_flag
O1 C7 1.2172(19) . ?
O2 C7 1.3361(19) . ?
O2 C8 1.439(2) . ?
N1 H1A 0.87(2) . ?
N1 H1B 0.87(2) . ?
N1 C2 1.357(2) . ?
C1 C2 1.406(2) . ?
C1 C6 1.402(2) . ?
C1 C7 1.459(2) . ?
C2 C3 1.401(2) . ?
C3 H3 0.9500 . ?
C3 C4 1.364(2) . ?
C4 H4 0.9500 . ?
C4 C5 1.391(2) . ?
C5 C6 1.372(2) . ?
C5 C9 1.502(2) . ?
C6 H6 0.9500 . ?
C8 H8A 0.9800 . ?
C8 H8B 0.9800 . ?
C8 H8C 0.9800 . ?
C9 H9A 0.9800 . ?
C9 H9B 0.9800 . ?
C9 H9C 0.9800 . ?

loop_
_geom_torsion_atom_site_label_1
_geom_torsion_atom_site_label_2
_geom_torsion_atom_site_label_3
_geom_torsion_atom_site_label_4
_geom_torsion
_geom_torsion_site_symmetry_1
_geom_torsion_site_symmetry_2
_geom_torsion_site_symmetry_3
_geom_torsion_site_symmetry_4
_geom_torsion_publ_flag
N1 C2 C3 C4 178.71(16) . . . . ?
C1 C2 C3 C4 -1.2(2) . . . . ?
C2 C1 C6 C5 -1.4(2) . . . . ?
C2 C1 C7 O1 -1.6(2) . . . . ?
C2 C1 C7 O2 176.52(14) . . . . ?
C2 C3 C4 C5 -0.4(3) . . . . ?
C3 C4 C5 C6 1.1(3) . . . . ?
C3 C4 C5 C9 -178.99(17) . . . . ?
C4 C5 C6 C1 -0.2(2) . . . . ?
C6 C1 C2 N1 -177.86(16) . . . . ?
C6 C1 C2 C3 2.0(2) . . . . ?
C6 C1 C7 O1 -178.71(16) . . . . ?
C6 C1 C7 O2 -0.6(2) . . . . ?
C7 C1 C2 N1 5.0(2) . . . . ?
C7 C1 C2 C3 -175.07(14) . . . . ?
C7 C1 C6 C5 175.72(15) . . . . ?
C8 O2 C7 O1 0.2(2) . . . . ?
C8 O2 C7 C1 -178.05(14) . . . . ?
C9 C5 C6 C1 179.89(16) . . . . ?
